data_7117018
loop_
_publ_author_name
'Bastien Michelet'
'Jean-Remy Colard-Itte'
'Guillaume Thiery'
'Regis Guillot'
'Christophe Bour'
'Vincent Gandon'

_publ_section_title
;
 Dibromoindium(III) cations as a pi-Lewis acid: characterization of
 [IPr^.^InBr2][SbF6] and its catalytic activity towards alkynes and
 alkenes
;
_journal_name_full Chem.Commun.
_journal_page_first 7401
_journal_paper_doi 10.1039/C5cc00740B
_journal_volume 51
_journal_year 2015
_chemical_formula_moiety 'C27 H36 Br2 F6 In N2 Sb'
_chemical_formula_sum 'C27 H36 Br2 F6 In N2 Sb'
_chemical_formula_weight 898.96
_space_group_crystal_system triclinic
_space_group_IT_number 2
_space_group_name_Hall '-P 1'
_space_group_name_H-M_alt 'P -1'
_symmetry_space_group_name_Hall '-P 1'
_symmetry_space_group_name_H-M 'P -1'
_atom_sites_solution_hydrogens geom
_audit_creation_method SHELXL-2013
_audit_update_record
;
2015-01-21 deposited with the CCDC.
2015-03-24 downloaded from the CCDC.
;
_cell_angle_alpha 94.315(2)
_cell_angle_beta 95.583(2)
_cell_angle_gamma 115.957(2)
_cell_formula_units_Z 2
_cell_length_a 9.5651(6)
_cell_length_b 10.5020(6)
_cell_length_c 18.1036(10)
_cell_measurement_reflns_used 9736
_cell_measurement_temperature 100(1)
_cell_measurement_theta_max 33.83
_cell_measurement_theta_min 2.39
_cell_volume 1613.18(17)
_computing_cell_refinement 'Bruker SAINT'
_computing_data_collection 'Bruker APEX2'
_computing_data_reduction 'Bruker SAINT'
_computing_structure_refinement 'SHELXL-2013 (Sheldrick, 2013)'
_computing_structure_solution 'SHELXS-97 (Sheldrick 2008)'
_diffrn_ambient_temperature 100(1)
_diffrn_measured_fraction_theta_full 0.998
_diffrn_measured_fraction_theta_max 0.996
_diffrn_measurement_device_type 'Bruker APEX-II CCD'
_diffrn_measurement_method '\f and \w scans'
_diffrn_radiation_probe x-ray
_diffrn_radiation_type MoK\a
_diffrn_radiation_wavelength 0.71073
_diffrn_reflns_av_R_equivalents 0.0403
_diffrn_reflns_av_unetI/netI 0.0266
_diffrn_reflns_Laue_measured_fraction_full 0.998
_diffrn_reflns_Laue_measured_fraction_max 0.996
_diffrn_reflns_limit_h_max 14
_diffrn_reflns_limit_h_min -14
_diffrn_reflns_limit_k_max 16
_diffrn_reflns_limit_k_min -16
_diffrn_reflns_limit_l_max 28
_diffrn_reflns_limit_l_min -28
_diffrn_reflns_number 95454
_diffrn_reflns_point_group_measured_fraction_full 0.998
_diffrn_reflns_point_group_measured_fraction_max 0.996
_diffrn_reflns_theta_full 25.000
_diffrn_reflns_theta_max 33.876
_diffrn_reflns_theta_min 2.320
_diffrn_source 'I\mS microfocus X-ray source'
_diffrn_source_type 'BRUKER VENTURE ICMMO'
_exptl_absorpt_coefficient_mu 4.083
_exptl_absorpt_correction_T_max 0.885
_exptl_absorpt_correction_T_min 0.512
_exptl_absorpt_correction_type multi-scan
_exptl_absorpt_process_details SADABS
_exptl_crystal_colour colorless
_exptl_crystal_density_diffrn 1.851
_exptl_crystal_description plate
_exptl_crystal_F_000 872
_exptl_crystal_size_max 0.160
_exptl_crystal_size_mid 0.120
_exptl_crystal_size_min 0.030
_refine_diff_density_max 3.753
_refine_diff_density_min -3.593
_refine_diff_density_rms 0.143
_refine_ls_extinction_coef .
_refine_ls_extinction_method none
_refine_ls_goodness_of_fit_ref 1.064
_refine_ls_hydrogen_treatment constr
_refine_ls_matrix_type full
_refine_ls_number_parameters 360
_refine_ls_number_reflns 12985
_refine_ls_number_restraints 0
_refine_ls_restrained_S_all 1.064
_refine_ls_R_factor_all 0.0501
_refine_ls_R_factor_gt 0.0355
_refine_ls_shift/su_max 0.001
_refine_ls_shift/su_mean 0.000
_refine_ls_structure_factor_coef Fsqd
_refine_ls_weighting_details 'w=1/[\s^2^(Fo^2^)+(0.0263P)^2^+4.1928P] where P=(Fo^2^+2Fc^2^)/3'
_refine_ls_weighting_scheme calc
_refine_ls_wR_factor_gt 0.0756
_refine_ls_wR_factor_ref 0.0812
_reflns_Friedel_coverage 0.000
_reflns_Friedel_fraction_full .
_reflns_Friedel_fraction_max .
_reflns_number_gt 10617
_reflns_number_total 12985
_reflns_threshold_expression 'I > 2\s(I)'
_cod_data_source_file c5cc00740b2.cif
_cod_data_source_block v26GuillotICMMO
_cod_database_code 7117018
_shelx_space_group_comment
;
The symmetry employed for this shelxl refinement is uniquely defined
by the following loop, which should always be used as a source of
symmetry information in preference to the above space-group names.
They are only intended as comments.
;
_shelx_estimated_absorpt_t_min 0.572
_shelx_estimated_absorpt_t_max 0.891
_shelxl_version_number 2013-4

loop_
_space_group_symop_operation_xyz
'x, y, z'
'-x, -y, -z'

loop_
_atom_site_label
_atom_site_type_symbol
_atom_site_fract_x
_atom_site_fract_y
_atom_site_fract_z
_atom_site_U_iso_or_equiv
_atom_site_adp_type
_atom_site_occupancy
_atom_site_site_symmetry_order
_atom_site_calc_flag
_atom_site_refinement_flags_posn
_atom_site_refinement_flags_adp
_atom_site_refinement_flags_occupancy
_atom_site_disorder_assembly
_atom_site_disorder_group
C1 C 0.2390(3) 0.6837(2) 0.25398(12) 0.0122(3) Uani 1 1 d . . . . .
C2 C 0.0431(3) 0.5071(3) 0.17549(13) 0.0173(4) Uani 1 1 d . . . . .
H2 H -0.0170 0.4494 0.1315 0.021 Uiso 1 1 calc R U . . .
C3 C 0.0067(3) 0.4898(2) 0.24576(13) 0.0160(4) Uani 1 1 d . . . . .
H3 H -0.0830 0.4184 0.2594 0.019 Uiso 1 1 calc R U . . .
C4 C 0.1508(2) 0.6169(2) 0.37419(12) 0.0118(3) Uani 1 1 d . . . . .
C5 C 0.2194(3) 0.5399(2) 0.40990(13) 0.0159(4) Uani 1 1 d . . . . .
C6 C 0.2505(3) 0.5663(3) 0.48774(14) 0.0210(5) Uani 1 1 d . . . . .
H6 H 0.2960 0.5174 0.5136 0.025 Uiso 1 1 calc R U . . .
C7 C 0.2154(3) 0.6638(3) 0.52738(13) 0.0213(5) Uani 1 1 d . . . . .
H7 H 0.2393 0.6811 0.5793 0.026 Uiso 1 1 calc R U . . .
C8 C 0.1444(3) 0.7358(3) 0.48993(12) 0.0171(4) Uani 1 1 d . . . . .
H8 H 0.1205 0.8003 0.5173 0.020 Uiso 1 1 calc R U . . .
C9 C 0.1085(3) 0.7134(2) 0.41215(12) 0.0132(4) Uani 1 1 d . . . . .
C10 C 0.2598(3) 0.4333(3) 0.36702(15) 0.0195(4) Uani 1 1 d . . . . .
H10 H 0.2153 0.4212 0.3144 0.023 Uiso 1 1 calc R U . . .
C11 C 0.1851(5) 0.2876(3) 0.3944(3) 0.0469(10) Uani 1 1 d . . . . .
H11A H 0.2018 0.2197 0.3626 0.070 Uiso 1 1 calc R U . . .
H11B H 0.0744 0.2569 0.3931 0.070 Uiso 1 1 calc R U . . .
H11C H 0.2322 0.2946 0.4448 0.070 Uiso 1 1 calc R U . . .
C12 C 0.4361(3) 0.4881(3) 0.3703(2) 0.0332(6) Uani 1 1 d . . . . .
H12A H 0.4788 0.5759 0.3490 0.050 Uiso 1 1 calc R U . . .
H12B H 0.4573 0.4184 0.3426 0.050 Uiso 1 1 calc R U . . .
H12C H 0.4838 0.5045 0.4215 0.050 Uiso 1 1 calc R U . . .
C13 C 0.0211(3) 0.7833(2) 0.37060(12) 0.0142(4) Uani 1 1 d . . . . .
H13 H 0.0601 0.8030 0.3226 0.017 Uiso 1 1 calc R U . . .
C14 C -0.1550(3) 0.6802(3) 0.35467(16) 0.0217(5) Uani 1 1 d . . . . .
H14A H -0.1699 0.5916 0.3281 0.033 Uiso 1 1 calc R U . . .
H14B H -0.2088 0.7216 0.3249 0.033 Uiso 1 1 calc R U . . .
H14C H -0.1964 0.6630 0.4011 0.033 Uiso 1 1 calc R U . . .
C15 C 0.0447(3) 0.9239(3) 0.41320(16) 0.0230(5) Uani 1 1 d . . . . .
H15A H -0.0020 0.9055 0.4583 0.034 Uiso 1 1 calc R U . . .
H15B H -0.0043 0.9680 0.3825 0.034 Uiso 1 1 calc R U . . .
H15C H 0.1550 0.9865 0.4257 0.034 Uiso 1 1 calc R U . . .
C16 C 0.2700(3) 0.6751(2) 0.11855(12) 0.0158(4) Uani 1 1 d . . . . .
C17 C 0.2295(3) 0.7609(3) 0.07434(13) 0.0196(4) Uani 1 1 d . . . . .
C18 C 0.3043(4) 0.7971(3) 0.01102(15) 0.0262(5) Uani 1 1 d . . . . .
H18 H 0.2803 0.8534 -0.0202 0.031 Uiso 1 1 calc R U . . .
C19 C 0.4133(4) 0.7502(3) -0.00583(15) 0.0272(6) Uani 1 1 d . . . . .
H19 H 0.4599 0.7735 -0.0488 0.033 Uiso 1 1 calc R U . . .
C20 C 0.4539(3) 0.6690(3) 0.04057(14) 0.0232(5) Uani 1 1 d . . . . .
H20 H 0.5292 0.6405 0.0287 0.028 Uiso 1 1 calc R U . . .
C21 C 0.3843(3) 0.6291(3) 0.10467(13) 0.0171(4) Uani 1 1 d . . . . .
C22 C 0.1088(3) 0.8122(3) 0.09168(15) 0.0247(5) Uani 1 1 d . . . . .
H22 H 0.0864 0.7938 0.1426 0.030 Uiso 1 1 calc R U . . .
C23 C -0.0439(4) 0.7299(5) 0.0379(2) 0.0417(8) Uani 1 1 d . . . . .
H23A H -0.0260 0.7517 -0.0119 0.063 Uiso 1 1 calc R U . . .
H23B H -0.1219 0.7569 0.0527 0.063 Uiso 1 1 calc R U . . .
H23C H -0.0801 0.6292 0.0389 0.063 Uiso 1 1 calc R U . . .
C24 C 0.1713(4) 0.9738(4) 0.08855(19) 0.0349(7) Uani 1 1 d . . . . .
H24A H 0.1833 0.9927 0.0379 0.052 Uiso 1 1 calc R U . . .
H24B H 0.2712 1.0243 0.1199 0.052 Uiso 1 1 calc R U . . .
H24C H 0.0982 1.0049 0.1059 0.052 Uiso 1 1 calc R U . . .
C25 C 0.4302(3) 0.5412(3) 0.15581(14) 0.0205(4) Uani 1 1 d . . . . .
H25 H 0.4159 0.5673 0.2066 0.025 Uiso 1 1 calc R U . . .
C26 C 0.6024(3) 0.5708(3) 0.15812(17) 0.0274(5) Uani 1 1 d . . . . .
H26A H 0.6182 0.5388 0.1100 0.041 Uiso 1 1 calc R U . . .
H26B H 0.6280 0.5208 0.1952 0.041 Uiso 1 1 calc R U . . .
H26C H 0.6689 0.6716 0.1706 0.041 Uiso 1 1 calc R U . . .
C27 C 0.3245(3) 0.3807(3) 0.13439(18) 0.0284(6) Uani 1 1 d . . . . .
H27A H 0.2173 0.3605 0.1372 0.043 Uiso 1 1 calc R U . . .
H27B H 0.3560 0.3288 0.1683 0.043 Uiso 1 1 calc R U . . .
H27C H 0.3341 0.3521 0.0843 0.043 Uiso 1 1 calc R U . . .
N1 N 0.1290(2) 0.59927(19) 0.29316(10) 0.0119(3) Uani 1 1 d . . . . .
N2 N 0.1868(2) 0.6270(2) 0.18160(11) 0.0147(3) Uani 1 1 d . . . . .
F1 F 0.5930(2) 0.90746(19) 0.22257(10) 0.0297(4) Uani 1 1 d . . . . .
F2 F 0.8823(2) 0.9400(2) 0.24325(12) 0.0421(5) Uani 1 1 d . . . . .
F3 F 0.8122(3) 1.1438(2) 0.29829(13) 0.0493(6) Uani 1 1 d . . . . .
F4 F 0.7021(4) 1.1577(3) 0.16566(15) 0.0723(10) Uani 1 1 d . . . . .
F5 F 0.7611(3) 0.9501(2) 0.10945(10) 0.0386(4) Uani 1 1 d . . . . .
F6 F 0.9940(3) 1.1888(2) 0.18987(19) 0.0757(10) Uani 1 1 d . . . . .
Br1 Br 0.59897(3) 0.88686(3) 0.41952(2) 0.02712(6) Uani 1 1 d . . . . .
Br2 Br 0.39421(4) 1.09421(3) 0.29419(2) 0.03385(7) Uani 1 1 d . . . . .
In1 In 0.43626(2) 0.88308(2) 0.30655(2) 0.01511(4) Uani 1 1 d . . . . .
Sb1 Sb 0.79604(2) 1.05141(2) 0.20335(2) 0.02417(4) Uani 1 1 d . . . . .

loop_
_atom_site_aniso_label
_atom_site_aniso_U_11
_atom_site_aniso_U_22
_atom_site_aniso_U_33
_atom_site_aniso_U_23
_atom_site_aniso_U_13
_atom_site_aniso_U_12
C1 0.0126(9) 0.0130(8) 0.0110(8) 0.0012(7) 0.0035(7) 0.0055(7)
C2 0.0148(10) 0.0163(10) 0.0152(10) -0.0025(8) 0.0029(8) 0.0023(8)
C3 0.0146(9) 0.0133(9) 0.0162(10) -0.0010(7) 0.0038(8) 0.0028(8)
C4 0.0127(9) 0.0124(8) 0.0106(8) 0.0025(7) 0.0045(7) 0.0051(7)
C5 0.0161(10) 0.0160(9) 0.0187(10) 0.0061(8) 0.0049(8) 0.0089(8)
C6 0.0215(11) 0.0262(12) 0.0195(11) 0.0107(9) 0.0036(9) 0.0131(10)
C7 0.0214(11) 0.0291(12) 0.0112(9) 0.0034(9) 0.0007(8) 0.0096(10)
C8 0.0202(10) 0.0203(10) 0.0102(9) 0.0004(7) 0.0028(8) 0.0087(9)
C9 0.0160(9) 0.0106(8) 0.0129(9) 0.0024(7) 0.0056(7) 0.0051(7)
C10 0.0190(11) 0.0185(10) 0.0272(12) 0.0062(9) 0.0077(9) 0.0124(9)
C11 0.050(2) 0.0174(13) 0.082(3) 0.0140(15) 0.044(2) 0.0153(13)
C12 0.0209(13) 0.0302(14) 0.0508(19) 0.0027(13) 0.0122(12) 0.0126(11)
C13 0.0171(10) 0.0143(9) 0.0142(9) 0.0021(7) 0.0041(7) 0.0093(8)
C14 0.0156(10) 0.0218(11) 0.0285(12) 0.0044(9) 0.0007(9) 0.0094(9)
C15 0.0296(13) 0.0138(10) 0.0286(13) -0.0024(9) 0.0033(10) 0.0134(10)
C16 0.0166(10) 0.0183(10) 0.0104(9) -0.0004(7) 0.0042(7) 0.0060(8)
C17 0.0215(11) 0.0250(11) 0.0141(10) 0.0038(8) 0.0047(8) 0.0115(9)
C18 0.0337(14) 0.0346(14) 0.0186(11) 0.0115(10) 0.0119(10) 0.0198(12)
C19 0.0337(14) 0.0379(15) 0.0173(11) 0.0089(10) 0.0144(10) 0.0196(12)
C20 0.0259(12) 0.0307(13) 0.0169(11) 0.0025(9) 0.0090(9) 0.0151(11)
C21 0.0178(10) 0.0212(10) 0.0126(9) -0.0008(8) 0.0037(8) 0.0091(9)
C22 0.0291(13) 0.0348(14) 0.0192(11) 0.0083(10) 0.0097(10) 0.0205(12)
C23 0.0282(15) 0.056(2) 0.046(2) 0.0056(17) 0.0048(14) 0.0239(16)
C24 0.0459(18) 0.0376(16) 0.0362(16) 0.0132(13) 0.0166(14) 0.0290(15)
C25 0.0253(12) 0.0257(12) 0.0155(10) 0.0017(9) 0.0062(9) 0.0156(10)
C26 0.0241(13) 0.0276(13) 0.0305(14) -0.0011(11) -0.0021(10) 0.0135(11)
C27 0.0252(13) 0.0250(13) 0.0364(15) 0.0108(11) 0.0114(11) 0.0101(11)
N1 0.0124(8) 0.0114(7) 0.0115(7) 0.0011(6) 0.0040(6) 0.0048(6)
N2 0.0146(8) 0.0155(8) 0.0121(8) 0.0002(6) 0.0037(6) 0.0048(7)
F1 0.0213(8) 0.0290(8) 0.0286(8) -0.0050(7) 0.0116(6) 0.0017(6)
F2 0.0350(10) 0.0504(12) 0.0440(12) 0.0105(10) -0.0009(9) 0.0227(10)
F3 0.0485(12) 0.0318(10) 0.0444(12) -0.0152(9) 0.0221(10) -0.0031(9)
F4 0.133(3) 0.091(2) 0.0591(16) 0.0463(15) 0.0533(17) 0.096(2)
F5 0.0480(12) 0.0523(12) 0.0223(8) 0.0038(8) 0.0158(8) 0.0266(10)
F6 0.0746(18) 0.0223(10) 0.117(2) 0.0038(12) 0.0756(18) -0.0018(11)
Br1 0.02357(13) 0.02518(13) 0.02265(12) 0.00136(10) -0.00499(10) 0.00386(10)
Br2 0.03878(16) 0.02093(12) 0.04927(19) 0.00508(12) 0.01370(14) 0.01858(12)
In1 0.01405(7) 0.01237(7) 0.01630(7) -0.00155(5) 0.00236(5) 0.00406(5)
Sb1 0.03094(9) 0.01560(7) 0.02796(9) 0.00793(6) 0.01898(7) 0.00849(7)

loop_
_atom_type_symbol
_atom_type_description
_atom_type_scat_dispersion_real
_atom_type_scat_dispersion_imag
_atom_type_scat_source
C C 0.0031 0.0016 'International Tables Vol C Tables 4.2.6.8 and 6.1.1.4'
H H 0.0000 0.0000 'International Tables Vol C Tables 4.2.6.8 and 6.1.1.4'
N N 0.0061 0.0033 'International Tables Vol C Tables 4.2.6.8 and 6.1.1.4'
F F 0.0176 0.0103 'International Tables Vol C Tables 4.2.6.8 and 6.1.1.4'
Br Br -0.2910 2.4679 'International Tables Vol C Tables 4.2.6.8 and 6.1.1.4'
In In -0.7280 1.3148 'International Tables Vol C Tables 4.2.6.8 and 6.1.1.4'
Sb Sb -0.5870 1.5518 'International Tables Vol C Tables 4.2.6.8 and 6.1.1.4'

loop_
_geom_angle_atom_site_label_1
_geom_angle_atom_site_label_2
_geom_angle_atom_site_label_3
_geom_angle
_geom_angle_site_symmetry_1
_geom_angle_site_symmetry_3
N2 C1 N1 105.91(19) . .
N2 C1 In1 131.68(15) . .
N1 C1 In1 121.89(15) . .
C3 C2 N2 107.0(2) . .
C3 C2 H2 126.5 . .
N2 C2 H2 126.5 . .
C2 C3 N1 106.47(19) . .
C2 C3 H3 126.8 . .
N1 C3 H3 126.8 . .
C5 C4 C9 124.0(2) . .
C5 C4 N1 117.27(19) . .
C9 C4 N1 118.66(19) . .
C6 C5 C4 116.6(2) . .
C6 C5 C10 120.8(2) . .
C4 C5 C10 122.6(2) . .
C7 C6 C5 121.4(2) . .
C7 C6 H6 119.3 . .
C5 C6 H6 119.3 . .
C6 C7 C8 120.3(2) . .
C6 C7 H7 119.9 . .
C8 C7 H7 119.9 . .
C7 C8 C9 121.3(2) . .
C7 C8 H8 119.3 . .
C9 C8 H8 119.3 . .
C8 C9 C4 116.4(2) . .
C8 C9 C13 122.1(2) . .
C4 C9 C13 121.46(19) . .
C12 C10 C5 111.7(2) . .
C12 C10 C11 111.2(2) . .
C5 C10 C11 111.3(2) . .
C12 C10 H10 107.5 . .
C5 C10 H10 107.5 . .
C11 C10 H10 107.5 . .
C10 C11 H11A 109.5 . .
C10 C11 H11B 109.5 . .
H11A C11 H11B 109.5 . .
C10 C11 H11C 109.5 . .
H11A C11 H11C 109.5 . .
H11B C11 H11C 109.5 . .
C10 C12 H12A 109.5 . .
C10 C12 H12B 109.5 . .
H12A C12 H12B 109.5 . .
C10 C12 H12C 109.5 . .
H12A C12 H12C 109.5 . .
H12B C12 H12C 109.5 . .
C9 C13 C15 113.0(2) . .
C9 C13 C14 109.64(18) . .
C15 C13 C14 109.4(2) . .
C9 C13 H13 108.2 . .
C15 C13 H13 108.2 . .
C14 C13 H13 108.2 . .
C13 C14 H14A 109.5 . .
C13 C14 H14B 109.5 . .
H14A C14 H14B 109.5 . .
C13 C14 H14C 109.5 . .
H14A C14 H14C 109.5 . .
H14B C14 H14C 109.5 . .
C13 C15 H15A 109.5 . .
C13 C15 H15B 109.5 . .
H15A C15 H15B 109.5 . .
C13 C15 H15C 109.5 . .
H15A C15 H15C 109.5 . .
H15B C15 H15C 109.5 . .
C17 C16 C21 124.1(2) . .
C17 C16 N2 118.2(2) . .
C21 C16 N2 117.6(2) . .
C16 C17 C18 116.7(2) . .
C16 C17 C22 123.1(2) . .
C18 C17 C22 120.2(2) . .
C19 C18 C17 120.9(2) . .
C19 C18 H18 119.5 . .
C17 C18 H18 119.5 . .
C18 C19 C20 120.8(2) . .
C18 C19 H19 119.6 . .
C20 C19 H19 119.6 . .
C19 C20 C21 121.4(2) . .
C19 C20 H20 119.3 . .
C21 C20 H20 119.3 . .
C20 C21 C16 116.0(2) . .
C20 C21 C25 121.3(2) . .
C16 C21 C25 122.7(2) . .
C17 C22 C23 110.7(2) . .
C17 C22 C24 111.6(2) . .
C23 C22 C24 110.0(3) . .
C17 C22 H22 108.1 . .
C23 C22 H22 108.1 . .
C24 C22 H22 108.1 . .
C22 C23 H23A 109.5 . .
C22 C23 H23B 109.5 . .
H23A C23 H23B 109.5 . .
C22 C23 H23C 109.5 . .
H23A C23 H23C 109.5 . .
H23B C23 H23C 109.5 . .
C22 C24 H24A 109.5 . .
C22 C24 H24B 109.5 . .
H24A C24 H24B 109.5 . .
C22 C24 H24C 109.5 . .
H24A C24 H24C 109.5 . .
H24B C24 H24C 109.5 . .
C21 C25 C26 113.1(2) . .
C21 C25 C27 111.9(2) . .
C26 C25 C27 109.2(2) . .
C21 C25 H25 107.5 . .
C26 C25 H25 107.5 . .
C27 C25 H25 107.5 . .
C25 C26 H26A 109.5 . .
C25 C26 H26B 109.5 . .
H26A C26 H26B 109.5 . .
C25 C26 H26C 109.5 . .
H26A C26 H26C 109.5 . .
H26B C26 H26C 109.5 . .
C25 C27 H27A 109.5 . .
C25 C27 H27B 109.5 . .
H27A C27 H27B 109.5 . .
C25 C27 H27C 109.5 . .
H27A C27 H27C 109.5 . .
H27B C27 H27C 109.5 . .
C1 N1 C3 110.61(18) . .
C1 N1 C4 122.39(18) . .
C3 N1 C4 126.67(18) . .
C1 N2 C2 110.00(18) . .
C1 N2 C16 126.39(19) . .
C2 N2 C16 123.48(19) . .
Sb1 F1 In1 137.15(9) . .
C1 In1 F1 98.37(7) . .
C1 In1 Br1 120.17(6) . .
F1 In1 Br1 101.59(5) . .
C1 In1 Br2 113.99(6) . .
F1 In1 Br2 99.40(5) . .
Br1 In1 Br2 117.296(13) . .
F4 Sb1 F2 177.36(12) . .
F4 Sb1 F5 91.09(11) . .
F2 Sb1 F5 89.63(10) . .
F4 Sb1 F6 91.38(15) . .
F2 Sb1 F6 91.12(13) . .
F5 Sb1 F6 93.14(11) . .
F4 Sb1 F3 87.59(12) . .
F2 Sb1 F3 91.48(11) . .
F5 Sb1 F3 174.90(9) . .
F6 Sb1 F3 91.81(11) . .
F4 Sb1 F1 90.48(12) . .
F2 Sb1 F1 87.00(9) . .
F5 Sb1 F1 88.98(8) . .
F6 Sb1 F1 177.15(13) . .
F3 Sb1 F1 86.10(8) . .

loop_
_geom_bond_atom_site_label_1
_geom_bond_atom_site_label_2
_geom_bond_distance
_geom_bond_site_symmetry_2
C1 N2 1.348(3) .
C1 N1 1.349(3) .
C1 In1 2.177(2) .
C2 C3 1.356(3) .
C2 N2 1.386(3) .
C2 H2 0.9300 .
C3 N1 1.380(3) .
C3 H3 0.9300 .
C4 C5 1.401(3) .
C4 C9 1.403(3) .
C4 N1 1.448(3) .
C5 C6 1.392(3) .
C5 C10 1.521(3) .
C6 C7 1.383(4) .
C6 H6 0.9300 .
C7 C8 1.389(3) .
C7 H7 0.9300 .
C8 C9 1.393(3) .
C8 H8 0.9300 .
C9 C13 1.518(3) .
C10 C12 1.518(4) .
C10 C11 1.525(4) .
C10 H10 0.9800 .
C11 H11A 0.9600 .
C11 H11B 0.9600 .
C11 H11C 0.9600 .
C12 H12A 0.9600 .
C12 H12B 0.9600 .
C12 H12C 0.9600 .
C13 C15 1.526(3) .
C13 C14 1.534(3) .
C13 H13 0.9800 .
C14 H14A 0.9600 .
C14 H14B 0.9600 .
C14 H14C 0.9600 .
C15 H15A 0.9600 .
C15 H15B 0.9600 .
C15 H15C 0.9600 .
C16 C17 1.399(3) .
C16 C21 1.411(3) .
C16 N2 1.450(3) .
C17 C18 1.399(3) .
C17 C22 1.520(4) .
C18 C19 1.382(4) .
C18 H18 0.9300 .
C19 C20 1.385(4) .
C19 H19 0.9300 .
C20 C21 1.394(3) .
C20 H20 0.9300 .
C21 C25 1.519(3) .
C22 C23 1.524(5) .
C22 C24 1.541(4) .
C22 H22 0.9800 .
C23 H23A 0.9600 .
C23 H23B 0.9600 .
C23 H23C 0.9600 .
C24 H24A 0.9600 .
C24 H24B 0.9600 .
C24 H24C 0.9600 .
C25 C26 1.532(4) .
C25 C27 1.532(4) .
C25 H25 0.9800 .
C26 H26A 0.9600 .
C26 H26B 0.9600 .
C26 H26C 0.9600 .
C27 H27A 0.9600 .
C27 H27B 0.9600 .
C27 H27C 0.9600 .
F1 Sb1 1.9544(16) .
F1 In1 2.1884(16) .
F2 Sb1 1.852(2) .
F3 Sb1 1.867(2) .
F4 Sb1 1.843(2) .
F5 Sb1 1.8546(19) .
F6 Sb1 1.865(2) .
Br1 In1 2.4333(3) .
Br2 In1 2.4425(3) .
